data_1576281
loop_
_publ_author_name
'Kamin, Ashlyn A.'
'Schuster, Nathaniel J.'
'Xie, Haomiao'
'Le, Phuong H.'
'Snook, Kathleen M.'
'Krajewski, Sebastian'
'Kaminsky, Werner'
'Farha, Omar K.'
'Jasti, Ramesh'
'Xiao, Dianne J.'

_publ_section_title
;
 Permanently porous cycloparaphenylene nanohoops <i>via</i> supramolecular
 engineering.
;
_journal_name_full 'Chemical science'
_journal_paper_doi 10.1039/d5sc07685d
_journal_year 2025
_chemical_formula_moiety 'C72 H40 B4 Br4 O8'
_chemical_formula_sum 'C72 H40 B4 Br4 O8'
_chemical_formula_weight 1395.92
_chemical_name_systematic 4BrB-12CPP
_space_group_IT_number 2
_space_group_name_Hall '-P 1'
_space_group_name_H-M_alt 'P -1'
_symmetry_cell_setting triclinic
_symmetry_Int_Tables_number 2
_symmetry_space_group_name_Hall '-P 1'
_symmetry_space_group_name_H-M 'P -1'
_atom_sites_solution_hydrogens geom
_atom_sites_solution_primary dual
_atom_sites_solution_secondary difmap
_audit_conform_dict_location ftp://ftp.iucr.org/pub/cif_core.dic
_audit_conform_dict_name cif_core.dic
_audit_conform_dict_version 2.4.5
_audit_creation_date 2024-06-14T15:11:25-00:00
_audit_creation_method 'WinGX routine CIF_UPDATE'
_audit_update_record
;
2025-09-02 deposited with the CCDC.	2025-11-14 downloaded from the CCDC.
;
_cell_angle_alpha 114.130(17)
_cell_angle_beta 90.421(17)
_cell_angle_gamma 95.967(16)
_cell_formula_units_Z 2
_cell_length_a 18.050(4)
_cell_length_b 19.386(4)
_cell_length_c 19.485(5)
_cell_measurement_reflns_used 648
_cell_measurement_temperature 100(2)
_cell_measurement_theta_max 11.05
_cell_measurement_theta_min 3.08
_cell_measurement_wavelength 0.71073
_cell_volume 6179(3)
_computing_cell_refinement 'SAINT V8.34A integration software'
_computing_data_collection 'Bruker APEX2 software'
_computing_data_reduction 'SORTAV (Blessing, 1995)'
_computing_molecular_graphics 'ORTEP-3 for Windows (Farrugia, 2012)'
_computing_publication_material 'WinGX publication routines (Farrugia, 2012)'
_computing_structure_refinement 'SHELXL-2019/2 (Sheldrick, 2019)'
_computing_structure_solution 'SHELXS-2013 (Sheldrick, 2008)'
_diffrn_ambient_temperature 100(2)
_diffrn_detector 'APEX-II CCD'
_diffrn_measured_fraction_theta_full 0.992
_diffrn_measured_fraction_theta_max 0.992
_diffrn_measurement_device '\k-geometry diffractometer'
_diffrn_measurement_device_type 'Bruker APEX-II'
_diffrn_measurement_method '\f or \w oscillation scans'
_diffrn_orient_matrix_UB_11 0.029293
_diffrn_orient_matrix_UB_12 -0.003839
_diffrn_orient_matrix_UB_13 -0.044526
_diffrn_orient_matrix_UB_21 -0.046038
_diffrn_orient_matrix_UB_22 -0.023543
_diffrn_orient_matrix_UB_23 -0.0338
_diffrn_orient_matrix_UB_31 -0.011598
_diffrn_orient_matrix_UB_32 0.051675
_diffrn_orient_matrix_UB_33 0.006837
_diffrn_radiation_monochromator graphite
_diffrn_radiation_probe x-ray
_diffrn_radiation_type MoK\a
_diffrn_radiation_wavelength 0.71073
_diffrn_reflns_av_R_equivalents 0.1795
_diffrn_reflns_av_unetI/netI 0.3187
_diffrn_reflns_Laue_measured_fraction_full 0.992
_diffrn_reflns_Laue_measured_fraction_max 0.992
_diffrn_reflns_limit_h_max 13
_diffrn_reflns_limit_h_min -13
_diffrn_reflns_limit_k_max 13
_diffrn_reflns_limit_k_min -14
_diffrn_reflns_limit_l_max 15
_diffrn_reflns_limit_l_min 0
_diffrn_reflns_number 5953
_diffrn_reflns_point_group_measured_fraction_full 0.992
_diffrn_reflns_point_group_measured_fraction_max 0.992
_diffrn_reflns_theta_full 15.968
_diffrn_reflns_theta_max 15.968
_diffrn_reflns_theta_min 1.136
_diffrn_source 'sealed x-ray tube'
_diffrn_standards_number 0
_exptl_absorpt_coefficient_mu 1.331
_exptl_absorpt_correction_T_max 0.966
_exptl_absorpt_correction_T_min 0.774
_exptl_absorpt_correction_type multi-scan
_exptl_absorpt_process_details
;
        SADABS-2012/1 - Bruker AXS area detector scaling and absorption correcti
;
_exptl_crystal_colour colorless
_exptl_crystal_density_diffrn 0.75
_exptl_crystal_density_method 'not measured'
_exptl_crystal_description shard
_exptl_crystal_F_000 1392
_exptl_crystal_size_max 0.08
_exptl_crystal_size_mid 0.04
_exptl_crystal_size_min 0.02
_refine_diff_density_max 0.29
_refine_diff_density_min -0.278
_refine_diff_density_rms 0.057
_refine_ls_extinction_method none
_refine_ls_goodness_of_fit_ref 0.897
_refine_ls_hydrogen_treatment constr
_refine_ls_matrix_type full
_refine_ls_number_constraints 0
_refine_ls_number_parameters 781
_refine_ls_number_reflns 5953
_refine_ls_number_restraints 1599
_refine_ls_restrained_S_all 0.843
_refine_ls_R_factor_all 0.2325
_refine_ls_R_factor_gt 0.0953
_refine_ls_shift/su_max 0
_refine_ls_shift/su_mean 0
_refine_ls_structure_factor_coef Fsqd
_refine_ls_weighting_details 'w=1/[\s^2^(Fo^2^)+(0.1390P)^2^] where P=(Fo^2^+2Fc^2^)/3'
_refine_ls_weighting_scheme calc
_refine_ls_wR_factor_gt 0.2261
_refine_ls_wR_factor_ref 0.3041
_reflns_Friedel_coverage 0
_reflns_number_gt 1780
_reflns_number_total 5953
_reflns_threshold_expression 'I > 2\s(I)'
_cod_data_source_file d5sc07685d2.cif
_cod_data_source_block 4BrB-12CPP
_cod_original_cell_volume 6180(2)
_cod_database_code 1576281
_shelx_shelxl_version_number 2019/3

loop_
_symmetry_equiv_pos_as_xyz
'x, y, z'
'-x, -y, -z'

loop_
_atom_site_label
_atom_site_type_symbol
_atom_site_fract_x
_atom_site_fract_y
_atom_site_fract_z
_atom_site_U_iso_or_equiv
_atom_site_adp_type
_atom_site_occupancy
_atom_site_site_symmetry_order
_atom_site_calc_flag
_atom_site_refinement_flags_posn
_atom_site_refinement_flags_adp
_atom_site_refinement_flags_occupancy
_atom_site_disorder_assembly
_atom_site_disorder_group
Br1 Br 0.5606(3) 0.9585(3) 0.7871(3) 0.272(3) Uani 1 1 d D U . . .
B1 B 0.4960(17) 0.8701(14) 0.7803(18) 0.175(10) Uani 1 1 d D U . . .
O1 O 0.4985(11) 0.8006(8) 0.7300(11) 0.183(7) Uani 1 1 d D U . . .
O2 O 0.4309(9) 0.8823(9) 0.8229(11) 0.157(6) Uani 1 1 d D U . . .
Br2 Br 0.1768(2) 0.5080(2) 0.7170(2) 0.171(2) Uani 1 1 d D U . . .
B2 B 0.2457(16) 0.5969(13) 0.7339(19) 0.145(10) Uani 1 1 d D U . . .
O3 O 0.2407(10) 0.6654(8) 0.7850(10) 0.161(7) Uani 1 1 d D U . . .
O4 O 0.3135(8) 0.5857(9) 0.6957(10) 0.144(6) Uani 1 1 d D U . . .
C1 C 0.4423(9) 0.7675(15) 0.7496(14) 0.153(8) Uani 1 1 d DG U . . .
C2 C 0.3956(16) 0.8105(7) 0.8028(11) 0.128(7) Uani 1 1 d DG U . . .
C3 C 0.3281(14) 0.7761(16) 0.8141(9) 0.141(7) Uani 1 1 d DG U . . .
C4 C 0.3073(9) 0.6988(17) 0.7723(14) 0.142(8) Uani 1 1 d DG U . . .
C5 C 0.3540(16) 0.6558(7) 0.7191(12) 0.136(8) Uani 1 1 d DG U . . .
C6 C 0.4215(14) 0.6901(15) 0.7078(10) 0.154(8) Uani 1 1 d DG U . . .
C7 C 0.4619(13) 0.6241(12) 0.6576(14) 0.131(7) Uani 1 1 d D U . . .
C8 C 0.4434(10) 0.5517(14) 0.6014(16) 0.170(9) Uani 1 1 d D U . . .
H8 H 0.394553 0.538383 0.577896 0.204 Uiso 1 1 calc R U . . .
C9 C 0.4935(15) 0.4980(9) 0.5783(13) 0.155(9) Uani 1 1 d D U . . .
H9 H 0.479543 0.449545 0.538368 0.186 Uiso 1 1 calc R U . . .
C10 C 0.5647(14) 0.5157(13) 0.6140(17) 0.156(9) Uani 1 1 d D U . . .
C11 C 0.5860(9) 0.5909(16) 0.6635(14) 0.140(8) Uani 1 1 d D U . . .
H11 H 0.637078 0.607065 0.679798 0.168 Uiso 1 1 calc R U . . .
C12 C 0.5345(16) 0.6430(10) 0.6898(14) 0.164(9) Uani 1 1 d D U . . .
H12 H 0.548659 0.691556 0.729627 0.197 Uiso 1 1 calc R U . . .
C13 C 0.6081(16) 0.4484(13) 0.601(2) 0.179(9) Uani 1 1 d D U . . .
C14 C 0.5675(9) 0.3796(17) 0.5906(18) 0.194(10) Uani 1 1 d D U . . .
H14 H 0.515196 0.372787 0.579865 0.233 Uiso 1 1 calc R U . . .
C15 C 0.6014(16) 0.3207(12) 0.5957(19) 0.181(10) Uani 1 1 d D U . . .
H15 H 0.571895 0.27547 0.591442 0.217 Uiso 1 1 calc R U . . .
C16 C 0.6788(17) 0.3277(14) 0.607(2) 0.186(11) Uani 1 1 d D U . . .
C17 C 0.7199(9) 0.3931(17) 0.6084(17) 0.169(10) Uani 1 1 d D U . . .
H17 H 0.772849 0.3973 0.611998 0.202 Uiso 1 1 calc R U . . .
C18 C 0.6857(15) 0.4525(12) 0.6047(18) 0.178(9) Uani 1 1 d D U . . .
H18 H 0.715192 0.496094 0.604939 0.213 Uiso 1 1 calc R U . . .
C19 C 0.280(2) 0.726(2) 1.373(2) 0.224(13) Uani 1 1 d D U . . .
C20 C 0.3135(15) 0.7976(19) 1.3832(16) 0.251(12) Uani 1 1 d D U . . .
H20 H 0.350827 0.823488 1.422673 0.301 Uiso 1 1 calc R U . . .
C21 C 0.2943(19) 0.8320(14) 1.337(2) 0.247(12) Uani 1 1 d D U . . .
H21 H 0.325524 0.874244 1.335963 0.297 Uiso 1 1 calc R U . . .
C22 C 0.229(2) 0.8041(19) 1.2905(18) 0.232(11) Uani 1 1 d D U . . .
C23 C 0.1867(13) 0.7404(19) 1.2921(17) 0.231(12) Uani 1 1 d D U . . .
H23 H 0.136983 0.726704 1.270747 0.278 Uiso 1 1 calc R U . . .
C24 C 0.2163(19) 0.6966(12) 1.325(2) 0.231(12) Uani 1 1 d D U . . .
H24 H 0.193416 0.646568 1.313341 0.277 Uiso 1 1 calc R U . . .
C25 C 0.213(2) 0.8382(19) 1.2346(14) 0.224(11) Uani 1 1 d D U . . .
C26 C 0.2547(15) 0.9031(17) 1.2351(12) 0.205(10) Uani 1 1 d D U . . .
H26 H 0.288716 0.933005 1.276577 0.246 Uiso 1 1 calc R U . . .
C27 C 0.2471(17) 0.9249(12) 1.1760(19) 0.207(10) Uani 1 1 d D U . . .
H27 H 0.263472 0.975542 1.182781 0.248 Uiso 1 1 calc R U . . .
C28 C 0.2153(19) 0.872(2) 1.1064(12) 0.195(10) Uani 1 1 d D U . . .
C29 C 0.1757(18) 0.8055(15) 1.1051(12) 0.222(11) Uani 1 1 d D U . . .
H29 H 0.154934 0.76711 1.058566 0.267 Uiso 1 1 calc R U . . .
C30 C 0.1663(15) 0.7947(13) 1.1710(19) 0.219(11) Uani 1 1 d D U . . .
H30 H 0.12809 0.757914 1.172619 0.263 Uiso 1 1 calc R U . . .
C31 C 0.2375(19) 0.8752(19) 1.0326(11) 0.199(10) Uani 1 1 d D U . . .
C32 C 0.3088(16) 0.9032(14) 1.0227(12) 0.185(9) Uani 1 1 d D U . . .
H32 H 0.33702 0.941767 1.064661 0.222 Uiso 1 1 calc R U . . .
C33 C 0.3397(11) 0.8760(18) 0.9528(18) 0.189(10) Uani 1 1 d D U . . .
H33 H 0.389613 0.893844 0.947952 0.226 Uiso 1 1 calc R U . . .
C34 C 0.2974(18) 0.8225(16) 0.8897(10) 0.165(8) Uani 1 1 d D U . . .
C35 C 0.2217(17) 0.8070(16) 0.8975(13) 0.196(10) Uani 1 1 d D U . . .
H35 H 0.189741 0.778855 0.853838 0.235 Uiso 1 1 calc R U . . .
C36 C 0.1918(10) 0.8320(18) 0.9680(19) 0.183(9) Uani 1 1 d D U . . .
H36 H 0.14022 0.819611 0.972141 0.22 Uiso 1 1 calc R U . . .
Br3 Br -0.0150(3) 0.6873(3) 0.8797(3) 0.237(3) Uani 1 1 d D U . . .
B3 B -0.0107(15) 0.6674(19) 0.7747(13) 0.160(9) Uani 1 1 d D U . . .
O5 O -0.0661(10) 0.6359(11) 0.7241(8) 0.158(6) Uani 1 1 d D U . . .
O6 O 0.0616(9) 0.6712(12) 0.7462(8) 0.159(6) Uani 1 1 d D U . . .
Br4 Br 0.04147(19) 0.5558(2) 0.3221(2) 0.1506(17) Uani 1 1 d D U . . .
B4 B 0.0358(15) 0.573(2) 0.4262(13) 0.148(9) Uani 1 1 d D U . . .
O7 O 0.0904(9) 0.6023(11) 0.4779(8) 0.146(6) Uani 1 1 d D U . . .
O8 O -0.0364(9) 0.5659(10) 0.4539(8) 0.133(5) Uani 1 1 d D U . . .
C37 C -0.0336(14) 0.6238(17) 0.6612(13) 0.123(6) Uani 1 1 d D U . . .
C38 C 0.0433(15) 0.6423(16) 0.6710(11) 0.125(7) Uani 1 1 d D U . . .
C39 C 0.0870(7) 0.6420(13) 0.6124(17) 0.112(6) Uani 1 1 d D U . . .
C40 C 0.0551(14) 0.6087(18) 0.5390(13) 0.127(7) Uani 1 1 d D U . . .
C41 C -0.0209(15) 0.5844(15) 0.5283(11) 0.120(7) Uani 1 1 d D U . . .
C42 C -0.0663(6) 0.5967(15) 0.5886(18) 0.129(6) Uani 1 1 d D U . . .
C43 C -0.1493(7) 0.5995(14) 0.5763(14) 0.106(7) Uani 1 1 d D U . . .
C44 C -0.1931(13) 0.6506(12) 0.6258(9) 0.119(8) Uani 1 1 d D U . . .
H44 H -0.179336 0.672911 0.678111 0.143 Uiso 1 1 calc R U . . .
C45 C -0.2569(12) 0.6696(10) 0.6003(12) 0.098(7) Uani 1 1 d D U . . .
H45 H -0.280714 0.711476 0.63281 0.118 Uiso 1 1 calc R U . . .
C46 C -0.2854(9) 0.6265(14) 0.5265(13) 0.088(7) Uani 1 1 d D U . . .
C47 C -0.2510(12) 0.5632(11) 0.4828(9) 0.094(7) Uani 1 1 d D U . . .
H47 H -0.274692 0.527715 0.436193 0.113 Uiso 1 1 calc R U . . .
C48 C -0.1825(12) 0.5506(10) 0.5058(12) 0.092(6) Uani 1 1 d D U . . .
H48 H -0.15833 0.508736 0.473659 0.111 Uiso 1 1 calc R U . . .
C49 C -0.3413(14) 0.6638(13) 0.4983(14) 0.106(8) Uani 1 1 d D U . . .
C50 C -0.3823(14) 0.7167(14) 0.5495(9) 0.116(8) Uani 1 1 d D U . . .
H50 H -0.384712 0.719409 0.599243 0.139 Uiso 1 1 calc R U . . .
C51 C -0.4198(13) 0.7657(12) 0.5301(12) 0.118(9) Uani 1 1 d D U . . .
H51 H -0.448451 0.80053 0.565885 0.141 Uiso 1 1 calc R U . . .
C52 C -0.4154(14) 0.7636(11) 0.4578(14) 0.109(9) Uani 1 1 d D U . . .
C53 C -0.3794(13) 0.7066(14) 0.4050(9) 0.106(8) Uani 1 1 d D U . . .
H53 H -0.380663 0.700887 0.354146 0.127 Uiso 1 1 calc R U . . .
C54 C -0.3418(13) 0.6578(11) 0.4245(12) 0.117(8) Uani 1 1 d D U . . .
H54 H -0.316305 0.620293 0.387666 0.141 Uiso 1 1 calc R U . . .
C55 C 0.4309(15) 1.1696(9) 0.5597(13) 0.106(9) Uani 1 1 d D U . . .
C56 C 0.4531(13) 1.1780(8) 0.6314(11) 0.100(8) Uani 1 1 d D U . . .
H56 H 0.468715 1.227584 0.668813 0.12 Uiso 1 1 calc R U . . .
C57 C 0.4532(14) 1.1159(13) 0.6497(9) 0.116(8) Uani 1 1 d D U . . .
H57 H 0.467755 1.123338 0.699411 0.14 Uiso 1 1 calc R U . . .
C58 C 0.4317(16) 1.0427(10) 0.5950(13) 0.113(8) Uani 1 1 d D U . . .
C59 C 0.4166(15) 1.0337(8) 0.5216(11) 0.118(8) Uani 1 1 d D U . . .
H59 H 0.407756 0.983846 0.482556 0.142 Uiso 1 1 calc R U . . .
C60 C 0.4143(14) 1.0961(12) 0.5041(9) 0.104(8) Uani 1 1 d D U . . .
H60 H 0.401248 1.08863 0.453975 0.125 Uiso 1 1 calc R U . . .
C61 C 0.4204(14) 0.9766(10) 0.6179(14) 0.106(8) Uani 1 1 d D U . . .
C62 C 0.3917(14) 0.9885(8) 0.6871(11) 0.115(8) Uani 1 1 d D U . . .
H62 H 0.396312 1.038569 0.725819 0.139 Uiso 1 1 calc R U . . .
C63 C 0.3564(14) 0.9286(13) 0.7009(10) 0.127(8) Uani 1 1 d D U . . .
H63 H 0.34071 0.937183 0.749888 0.152 Uiso 1 1 calc R U . . .
C64 C 0.3441(12) 0.8558(10) 0.6427(13) 0.100(8) Uani 1 1 d D U . . .
C65 C 0.3812(14) 0.8425(8) 0.5769(11) 0.111(8) Uani 1 1 d D U . . .
H65 H 0.382593 0.791671 0.541082 0.133 Uiso 1 1 calc R U . . .
C66 C 0.4162(14) 0.9024(13) 0.5628(10) 0.119(8) Uani 1 1 d D U . . .
H66 H 0.437177 0.892647 0.515639 0.142 Uiso 1 1 calc R U . . .
C67 C 0.2916(11) 0.7895(11) 0.6437(14) 0.111(8) Uani 1 1 d D U . . .
C68 C 0.2340(13) 0.8119(8) 0.6920(12) 0.108(8) Uani 1 1 d D U . . .
H68 H 0.236431 0.863413 0.72745 0.13 Uiso 1 1 calc R U . . .
C69 C 0.1729(11) 0.7610(13) 0.6896(12) 0.118(8) Uani 1 1 d D U . . .
H69 H 0.136943 0.776333 0.726697 0.142 Uiso 1 1 calc R U . . .
C70 C 0.1643(9) 0.6873(12) 0.6329(14) 0.108(7) Uani 1 1 d D U . . .
C71 C 0.2238(13) 0.6637(8) 0.5875(12) 0.105(8) Uani 1 1 d D U . . .
H71 H 0.221516 0.612116 0.552348 0.126 Uiso 1 1 calc R U . . .
C72 C 0.2865(10) 0.7137(12) 0.5921(12) 0.105(7) Uani 1 1 d D U . . .
H72 H 0.326067 0.696225 0.559923 0.126 Uiso 1 1 calc R U . . .

loop_
_atom_site_aniso_label
_atom_site_aniso_U_11
_atom_site_aniso_U_22
_atom_site_aniso_U_33
_atom_site_aniso_U_23
_atom_site_aniso_U_13
_atom_site_aniso_U_12
Br1 0.196(5) 0.294(5) 0.383(8) 0.236(6) -0.098(5) -0.141(4)
B1 0.179(16) 0.178(8) 0.197(18) 0.122(10) -0.003(13) -0.042(10)
O1 0.182(14) 0.206(8) 0.184(15) 0.117(9) 0.022(10) -0.036(8)
O2 0.155(13) 0.157(7) 0.170(14) 0.091(9) -0.031(9) -0.034(7)
Br2 0.115(4) 0.200(4) 0.224(5) 0.129(4) -0.010(3) -0.050(3)
B2 0.144(15) 0.154(9) 0.159(18) 0.095(10) 0.023(13) -0.017(9)
O3 0.153(12) 0.179(8) 0.146(14) 0.075(9) 0.022(10) -0.032(7)
O4 0.123(12) 0.165(8) 0.152(14) 0.084(8) 0.007(10) -0.025(7)
C1 0.155(15) 0.166(6) 0.145(17) 0.084(9) 0.005(11) -0.032(8)
C2 0.115(13) 0.140(8) 0.163(15) 0.100(9) -0.025(10) -0.003(7)
C3 0.143(14) 0.147(8) 0.162(11) 0.098(8) 0.002(11) -0.005(8)
C4 0.134(14) 0.154(8) 0.160(16) 0.093(9) 0.010(11) -0.016(7)
C5 0.140(13) 0.156(9) 0.138(16) 0.094(10) 0.009(12) -0.017(7)
C6 0.140(11) 0.169(7) 0.158(16) 0.081(10) 0.016(11) -0.022(6)
C7 0.148(10) 0.159(10) 0.124(16) 0.104(9) 0.019(9) -0.019(10)
C8 0.157(14) 0.183(13) 0.164(16) 0.071(9) 0.000(13) -0.003(10)
C9 0.143(14) 0.179(12) 0.147(17) 0.077(10) 0.019(11) -0.012(9)
C10 0.150(13) 0.176(10) 0.140(17) 0.071(10) 0.015(12) -0.006(9)
C11 0.138(12) 0.168(11) 0.131(17) 0.086(11) 0.031(12) -0.018(9)
C12 0.157(12) 0.170(13) 0.167(17) 0.076(11) 0.002(13) -0.004(11)
C13 0.169(12) 0.181(10) 0.186(19) 0.078(13) 0.013(15) 0.005(9)
C14 0.188(15) 0.177(12) 0.21(2) 0.074(15) 0.012(15) 0.001(10)
C15 0.178(14) 0.178(13) 0.18(2) 0.075(15) 0.003(16) -0.013(11)
C16 0.173(15) 0.191(15) 0.19(2) 0.078(15) 0.035(15) 0.003(12)
C17 0.162(12) 0.182(16) 0.157(19) 0.068(15) 0.022(15) 0.005(9)
C18 0.169(11) 0.194(14) 0.17(2) 0.077(14) 0.025(15) 0.016(10)
C19 0.24(2) 0.215(17) 0.22(2) 0.093(15) 0.016(13) 0.022(14)
C20 0.267(19) 0.247(17) 0.254(19) 0.128(14) -0.015(13) -0.009(13)
C21 0.258(17) 0.245(17) 0.255(19) 0.127(14) -0.012(13) -0.004(13)
C22 0.241(17) 0.220(16) 0.245(18) 0.108(13) 0.004(12) 0.014(13)
C23 0.230(18) 0.228(17) 0.249(19) 0.113(14) 0.013(13) 0.017(12)
C24 0.233(19) 0.234(16) 0.24(2) 0.118(14) 0.013(14) 0.010(12)
C25 0.229(19) 0.225(17) 0.216(14) 0.096(11) 0.009(12) 0.003(12)
C26 0.208(19) 0.210(15) 0.194(13) 0.081(12) 0.009(14) 0.013(13)
C27 0.217(19) 0.205(15) 0.197(10) 0.081(9) 0.004(14) 0.025(13)
C28 0.197(18) 0.193(16) 0.196(10) 0.082(11) 0.009(11) 0.021(13)
C29 0.22(2) 0.230(16) 0.222(12) 0.106(13) 0.001(14) -0.009(13)
C30 0.206(19) 0.232(17) 0.213(14) 0.094(13) 0.024(11) -0.010(13)
C31 0.193(15) 0.206(18) 0.197(9) 0.086(11) 0.004(10) 0.011(13)
C32 0.188(15) 0.182(17) 0.180(10) 0.074(11) -0.005(11) 0.011(12)
C33 0.185(14) 0.178(17) 0.188(12) 0.063(11) 0.002(10) 0.013(13)
C34 0.158(12) 0.178(14) 0.173(11) 0.084(9) 0.006(8) 0.018(13)
C35 0.172(11) 0.204(18) 0.197(10) 0.074(13) 0.030(9) 0.000(14)
C36 0.172(13) 0.183(18) 0.190(9) 0.074(13) 0.022(8) 0.009(14)
Br3 0.175(5) 0.362(7) 0.192(4) 0.152(5) 0.000(4) -0.058(4)
B3 0.151(12) 0.17(2) 0.160(6) 0.067(13) 0.013(6) 0.005(16)
O5 0.137(9) 0.167(14) 0.173(6) 0.084(12) 0.016(6) -0.024(12)
O6 0.137(9) 0.182(15) 0.159(6) 0.076(12) -0.004(6) -0.003(12)
Br4 0.084(3) 0.210(4) 0.200(4) 0.144(4) -0.028(3) -0.049(3)
B4 0.126(12) 0.147(19) 0.153(6) 0.043(13) 0.009(6) 0.014(15)
O7 0.123(9) 0.157(14) 0.164(6) 0.080(12) 0.004(6) -0.015(11)
O8 0.117(9) 0.135(13) 0.164(7) 0.080(12) -0.008(6) 0.007(11)
C37 0.108(8) 0.106(16) 0.162(5) 0.063(13) 0.009(6) 0.015(13)
C38 0.115(8) 0.103(16) 0.157(6) 0.057(13) 0.003(6) -0.004(12)
C39 0.101(9) 0.080(13) 0.154(5) 0.044(12) 0.007(6) 0.018(10)
C40 0.105(9) 0.111(17) 0.157(6) 0.050(13) 0.003(6) 0.003(13)
C41 0.098(8) 0.110(16) 0.156(6) 0.058(13) 0.001(6) 0.021(12)
C42 0.111(8) 0.108(16) 0.162(6) 0.053(13) 0.005(5) -0.003(11)
C43 0.115(9) 0.109(15) 0.112(12) 0.067(10) 0.019(7) 0.001(10)
C44 0.121(13) 0.133(16) 0.113(12) 0.060(10) 0.008(9) 0.013(12)
C45 0.099(14) 0.109(14) 0.099(11) 0.060(9) 0.012(10) -0.010(11)
C46 0.090(14) 0.085(14) 0.100(12) 0.056(9) 0.019(9) -0.018(9)
C47 0.084(13) 0.093(12) 0.112(12) 0.057(9) 0.029(9) -0.019(9)
C48 0.109(12) 0.080(13) 0.116(12) 0.073(9) 0.021(9) -0.010(9)
C49 0.097(15) 0.111(14) 0.107(11) 0.046(11) -0.001(10) -0.006(10)
C50 0.110(16) 0.109(15) 0.132(13) 0.055(11) 0.014(12) 0.002(11)
C51 0.104(16) 0.129(15) 0.122(13) 0.055(12) 0.008(13) 0.008(11)
C52 0.089(16) 0.112(15) 0.115(15) 0.043(12) -0.002(13) -0.016(11)
C53 0.095(17) 0.111(15) 0.111(12) 0.047(11) -0.006(12) -0.007(12)
C54 0.113(17) 0.133(15) 0.118(11) 0.066(12) -0.001(12) 0.004(11)
C55 0.102(17) 0.118(11) 0.098(14) 0.050(10) 0.027(13) -0.020(13)
C56 0.072(16) 0.106(9) 0.125(12) 0.054(10) -0.012(13) -0.005(13)
C57 0.113(17) 0.106(9) 0.137(12) 0.059(9) 0.006(13) 0.005(13)
C58 0.116(17) 0.104(8) 0.128(12) 0.057(8) 0.003(13) 0.016(13)
C59 0.117(17) 0.122(11) 0.130(11) 0.067(9) 0.009(14) 0.011(14)
C60 0.089(16) 0.111(13) 0.117(12) 0.052(9) -0.002(13) 0.011(14)
C61 0.102(17) 0.101(8) 0.124(13) 0.054(8) 0.000(12) 0.014(12)
C62 0.108(17) 0.113(10) 0.124(12) 0.054(9) -0.001(13) -0.006(11)
C63 0.140(17) 0.112(11) 0.134(13) 0.060(8) 0.007(13) 0.000(11)
C64 0.102(15) 0.105(9) 0.113(13) 0.066(9) -0.007(11) 0.012(10)
C65 0.115(17) 0.103(10) 0.134(13) 0.068(10) 0.011(12) 0.008(11)
C66 0.108(17) 0.100(9) 0.142(13) 0.050(9) 0.021(13) -0.014(12)
C67 0.119(14) 0.117(10) 0.104(15) 0.057(9) 0.002(11) -0.003(10)
C68 0.097(15) 0.119(11) 0.110(15) 0.053(10) -0.012(10) -0.004(8)
C69 0.118(14) 0.114(12) 0.119(15) 0.050(9) 0.003(11) -0.010(9)
C70 0.119(10) 0.105(11) 0.109(14) 0.056(9) 0.005(7) 0.002(9)
C71 0.093(11) 0.112(11) 0.119(16) 0.057(10) -0.016(11) 0.008(9)
C72 0.111(13) 0.106(9) 0.120(16) 0.070(10) 0.000(12) 0.009(9)

loop_
_atom_type_symbol
_atom_type_description
_atom_type_scat_dispersion_real
_atom_type_scat_dispersion_imag
_atom_type_scat_source
C C 0.0033 0.0016 'International Tables Vol C Tables 4.2.6.8 and 6.1.1.4'
H H 0 0 'International Tables Vol C Tables 4.2.6.8 and 6.1.1.4'
B B 0.0013 0.0007 'International Tables Vol C Tables 4.2.6.8 and 6.1.1.4'
Br Br -0.2901 2.4595 'International Tables Vol C Tables 4.2.6.8 and 6.1.1.4'
O O 0.0106 0.006 'International Tables Vol C Tables 4.2.6.8 and 6.1.1.4'

loop_
_geom_angle_atom_site_label_1
_geom_angle_atom_site_label_2
_geom_angle_atom_site_label_3
_geom_angle
_geom_angle_site_symmetry_1
_geom_angle_site_symmetry_3
_geom_angle_publ_flag
O1 B1 O2 115.6(19) . . ?
O1 B1 Br1 125.5(18) . . ?
O2 B1 Br1 117.6(16) . . ?
O1 B1 C1 40.3(12) . . ?
O2 B1 C1 75.8(14) . . ?
Br1 B1 C1 165.7(18) . . ?
C1 O1 B1 99(2) . . ?
C2 O2 B1 103.4(19) . . ?
O3 B2 O4 116.4(19) . . ?
O3 B2 Br2 125.5(18) . . ?
O4 B2 Br2 117.5(16) . . ?
O3 B2 C4 43.1(13) . . ?
O4 B2 C4 73.4(15) . . ?
Br2 B2 C4 168.0(18) . . ?
B2 O3 C4 97(2) . . ?
C5 O4 B2 107(2) . . ?
O1 C1 C2 120(3) . . ?
O1 C1 C6 119(3) . . ?
C2 C1 C6 120 . . ?
O1 C1 B1 41.1(11) . . ?
C2 C1 B1 79(2) . . ?
C6 C1 B1 160(2) . . ?
O2 C2 C3 138(3) . . ?
O2 C2 C1 101(3) . . ?
C3 C2 C1 120 . . ?
C2 C3 C4 120 . . ?
C2 C3 C34 112(3) . . ?
C4 C3 C34 124(3) . . ?
O3 C4 C5 121(3) . . ?
O3 C4 C3 119(3) . . ?
C5 C4 C3 120 . . ?
O3 C4 B2 40.4(10) . . ?
C5 C4 B2 80(2) . . ?
C3 C4 B2 160(2) . . ?
O4 C5 C4 99(3) . . ?
O4 C5 C6 141(3) . . ?
C4 C5 C6 120 . . ?
C5 C6 C1 120 . . ?
C5 C6 C7 104(3) . . ?
C1 C6 C7 135(3) . . ?
C8 C7 C12 117.8(6) . . ?
C8 C7 C6 138(2) . . ?
C12 C7 C6 104(2) . . ?
C7 C8 C9 122.3(6) . . ?
C7 C8 H8 118.8 . . ?
C9 C8 H8 118.8 . . ?
C8 C9 C10 119.7(6) . . ?
C8 C9 H9 120.2 . . ?
C10 C9 H9 120.2 . . ?
C11 C10 C9 117.4(6) . . ?
C11 C10 C13 126(3) . . ?
C9 C10 C13 116(3) . . ?
C12 C11 C10 121.6(7) . . ?
C12 C11 H11 119.2 . . ?
C10 C11 H11 119.2 . . ?
C11 C12 C7 119.9(6) . . ?
C11 C12 H12 120 . . ?
C7 C12 H12 120 . . ?
C14 C13 C18 117.5(6) . . ?
C14 C13 C10 118(3) . . ?
C18 C13 C10 125(3) . . ?
C15 C14 C13 121.8(7) . . ?
C15 C14 H14 119.1 . . ?
C13 C14 H14 119.1 . . ?
C14 C15 C16 120.1(6) . . ?
C14 C15 H15 119.9 . . ?
C16 C15 H15 119.9 . . ?
C17 C16 C15 117.7(6) . . ?
C17 C16 C19 117(3) . 2_667 ?
C15 C16 C19 125(3) . 2_667 ?
C18 C17 C16 121.7(6) . . ?
C18 C17 H17 119.1 . . ?
C16 C17 H17 119.1 . . ?
C17 C18 C13 120.3(6) . . ?
C17 C18 H18 119.9 . . ?
C13 C18 H18 119.9 . . ?
C20 C19 C24 117.3(6) . . ?
C20 C19 C16 121(3) . 2_667 ?
C24 C19 C16 119(3) . 2_667 ?
C21 C20 C19 121.5(7) . . ?
C21 C20 H20 119.3 . . ?
C19 C20 H20 119.3 . . ?
C20 C21 C22 119.8(7) . . ?
C20 C21 H21 120.1 . . ?
C22 C21 H21 120.1 . . ?
C23 C22 C21 117.3(6) . . ?
C23 C22 C25 124(3) . . ?
C21 C22 C25 118(3) . . ?
C24 C23 C22 121.0(8) . . ?
C24 C23 H23 119.5 . . ?
C22 C23 H23 119.5 . . ?
C23 C24 C19 119.9(7) . . ?
C23 C24 H24 120.1 . . ?
C19 C24 H24 120.1 . . ?
C26 C25 C30 117.0(6) . . ?
C26 C25 C22 123(3) . . ?
C30 C25 C22 118(3) . . ?
C27 C26 C25 121.1(7) . . ?
C27 C26 H26 119.4 . . ?
C25 C26 H26 119.4 . . ?
C26 C27 C28 119.5(7) . . ?
C26 C27 H27 120.2 . . ?
C28 C27 H27 120.2 . . ?
C29 C28 C27 117.1(6) . . ?
C29 C28 C31 119(3) . . ?
C27 C28 C31 122(3) . . ?
C30 C29 C28 121.0(7) . . ?
C30 C29 H29 119.5 . . ?
C28 C29 H29 119.5 . . ?
C29 C30 C25 119.7(8) . . ?
C29 C30 H30 120.2 . . ?
C25 C30 H30 120.2 . . ?
C32 C31 C36 117.3(6) . . ?
C32 C31 C28 123(3) . . ?
C36 C31 C28 118(3) . . ?
C33 C32 C31 121.5(7) . . ?
C33 C32 H32 119.2 . . ?
C31 C32 H32 119.2 . . ?
C32 C33 C34 119.9(6) . . ?
C32 C33 H33 120 . . ?
C34 C33 H33 120 . . ?
C35 C34 C33 117.5(6) . . ?
C35 C34 C3 117(3) . . ?
C33 C34 C3 125(3) . . ?
C36 C35 C34 121.3(7) . . ?
C36 C35 H35 119.3 . . ?
C34 C35 H35 119.3 . . ?
C35 C36 C31 120.1(7) . . ?
C35 C36 H36 119.9 . . ?
C31 C36 H36 119.9 . . ?
O5 B3 O6 115.8(19) . . ?
O5 B3 Br3 125.5(19) . . ?
O6 B3 Br3 117.2(16) . . ?
O5 B3 C37 38.7(12) . . ?
O6 B3 C37 77.3(14) . . ?
Br3 B3 C37 162.7(18) . . ?
C37 O5 B3 103(2) . . ?
C38 O6 B3 100.4(19) . . ?
O7 B4 O8 115.1(19) . . ?
O7 B4 Br4 125.9(19) . . ?
O8 B4 Br4 117.9(16) . . ?
O7 B4 C40 39.7(12) . . ?
O8 B4 C40 75.6(14) . . ?
Br4 B4 C40 164.8(18) . . ?
B4 O7 C40 101(2) . . ?
C41 O8 B4 102.9(19) . . ?
O5 C37 C38 113(3) . . ?
O5 C37 C42 128(3) . . ?
C38 C37 C42 118.2(6) . . ?
O5 C37 B3 38.7(12) . . ?
C38 C37 B3 74.7(19) . . ?
C42 C37 B3 167(2) . . ?
O6 C38 C37 108(3) . . ?
O6 C38 C39 129(3) . . ?
C37 C38 C39 122.1(7) . . ?
C38 C39 C40 118.8(6) . . ?
C38 C39 C70 118(2) . . ?
C40 C39 C70 123(3) . . ?
O7 C40 C41 116(3) . . ?
O7 C40 C39 125(3) . . ?
C41 C40 C39 118.4(6) . . ?
O7 C40 B4 39.2(11) . . ?
C41 C40 B4 76.8(19) . . ?
C39 C40 B4 164(2) . . ?
O8 C41 C42 132(3) . . ?
O8 C41 C40 104(2) . . ?
C42 C41 C40 121.8(7) . . ?
C41 C42 C37 119.3(6) . . ?
C41 C42 C43 118(3) . . ?
C37 C42 C43 121(3) . . ?
C44 C43 C48 116.9(6) . . ?
C44 C43 C42 126(2) . . ?
C48 C43 C42 117(2) . . ?
C43 C44 C45 121.4(7) . . ?
C43 C44 H44 119.3 . . ?
C45 C44 H44 119.3 . . ?
C44 C45 C46 119.3(6) . . ?
C44 C45 H45 120.3 . . ?
C46 C45 H45 120.3 . . ?
C47 C46 C45 117.9(6) . . ?
C47 C46 C49 126(2) . . ?
C45 C46 C49 115(2) . . ?
C46 C47 C48 121.4(6) . . ?
C46 C47 H47 119.3 . . ?
C48 C47 H47 119.3 . . ?
C47 C48 C43 119.9(6) . . ?
C47 C48 H48 120 . . ?
C43 C48 H48 120 . . ?
C50 C49 C54 118.3(6) . . ?
C50 C49 C46 120(2) . . ?
C54 C49 C46 121(2) . . ?
C49 C50 C51 121.8(6) . . ?
C49 C50 H50 119.1 . . ?
C51 C50 H50 119.1 . . ?
C50 C51 C52 119.8(6) . . ?
C50 C51 H51 120.1 . . ?
C52 C51 H51 120.1 . . ?
C53 C52 C51 118.1(6) . . ?
C53 C52 C55 118(2) . 2_576 ?
C51 C52 C55 122(2) . 2_576 ?
C54 C53 C52 121.7(6) . . ?
C54 C53 H53 119.2 . . ?
C52 C53 H53 119.2 . . ?
C53 C54 C49 119.9(6) . . ?
C53 C54 H54 120 . . ?
C49 C54 H54 120 . . ?
C56 C55 C60 118.2(6) . . ?
C56 C55 C52 123(2) . 2_576 ?
C60 C55 C52 119(2) . 2_576 ?
C55 C56 C57 121.8(6) . . ?
C55 C56 H56 119.1 . . ?
C57 C56 H56 119.1 . . ?
C56 C57 C58 119.8(6) . . ?
C56 C57 H57 120.1 . . ?
C58 C57 H57 120.1 . . ?
C59 C58 C57 118.4(6) . . ?
C59 C58 C61 122(2) . . ?
C57 C58 C61 119.5(19) . . ?
C60 C59 C58 121.3(6) . . ?
C60 C59 H59 119.4 . . ?
C58 C59 H59 119.4 . . ?
C59 C60 C55 120.2(6) . . ?
C59 C60 H60 119.9 . . ?
C55 C60 H60 119.9 . . ?
C62 C61 C66 118.6(6) . . ?
C62 C61 C58 119(2) . . ?
C66 C61 C58 120(2) . . ?
C61 C62 C63 121.3(6) . . ?
C61 C62 H62 119.4 . . ?
C63 C62 H62 119.4 . . ?
C62 C63 C64 119.8(6) . . ?
C62 C63 H63 120.1 . . ?
C64 C63 H63 120.1 . . ?
C65 C64 C63 117.8(6) . . ?
C65 C64 C67 116.5(19) . . ?
C63 C64 C67 126(2) . . ?
C66 C65 C64 121.1(6) . . ?
C66 C65 H65 119.5 . . ?
C64 C65 H65 119.5 . . ?
C65 C66 C61 120.0(6) . . ?
C65 C66 H66 120 . . ?
C61 C66 H66 120 . . ?
C68 C67 C72 118.0(6) . . ?
C68 C67 C64 114(2) . . ?
C72 C67 C64 127(2) . . ?
C67 C68 C69 121.7(6) . . ?
C67 C68 H68 119.2 . . ?
C69 C68 H68 119.2 . . ?
C68 C69 C70 120.0(6) . . ?
C68 C69 H69 120 . . ?
C70 C69 H69 120 . . ?
C71 C70 C69 117.7(6) . . ?
C71 C70 C39 122(2) . . ?
C69 C70 C39 120(2) . . ?
C72 C71 C70 121.6(6) . . ?
C72 C71 H71 119.2 . . ?
C70 C71 H71 119.2 . . ?
C71 C72 C67 120.3(6) . . ?
C71 C72 H72 119.8 . . ?
C67 C72 H72 119.8 . . ?

loop_
_geom_bond_atom_site_label_1
_geom_bond_atom_site_label_2
_geom_bond_distance
_geom_bond_site_symmetry_2
_geom_bond_publ_flag
Br1 B1 1.93(2) . ?
B1 O1 1.31(2) . ?
B1 O2 1.43(2) . ?
B1 C1 1.97(3) . ?
O1 C1 1.29(2) . ?
O2 C2 1.37(2) . ?
Br2 B2 1.92(2) . ?
B2 O3 1.31(2) . ?
B2 O4 1.43(2) . ?
B2 C4 2.01(3) . ?
O3 C4 1.38(2) . ?
O4 C5 1.37(2) . ?
C1 C2 1.39 . ?
C1 C6 1.39 . ?
C2 C3 1.39 . ?
C3 C4 1.39 . ?
C3 C34 1.522(5) . ?
C4 C5 1.39 . ?
C5 C6 1.39 . ?
C6 C7 1.519(5) . ?
C7 C8 1.386(5) . ?
C7 C12 1.394(5) . ?
C8 C9 1.387(5) . ?
C8 H8 0.95 . ?
C9 C10 1.397(5) . ?
C9 H9 0.95 . ?
C10 C11 1.391(5) . ?
C10 C13 1.524(5) . ?
C11 C12 1.388(5) . ?
C11 H11 0.95 . ?
C12 H12 0.95 . ?
C13 C14 1.389(5) . ?
C13 C18 1.394(5) . ?
C14 C15 1.388(5) . ?
C14 H14 0.95 . ?
C15 C16 1.396(5) . ?
C15 H15 0.95 . ?
C16 C17 1.392(5) . ?
C16 C19 1.52(2) 2_667 ?
C17 C18 1.388(5) . ?
C17 H17 0.95 . ?
C18 H18 0.95 . ?
C19 C20 1.390(5) . ?
C19 C24 1.394(5) . ?
C20 C21 1.389(5) . ?
C20 H20 0.95 . ?
C21 C22 1.397(5) . ?
C21 H21 0.95 . ?
C22 C23 1.392(5) . ?
C22 C25 1.524(5) . ?
C23 C24 1.390(5) . ?
C23 H23 0.95 . ?
C24 H24 0.95 . ?
C25 C26 1.391(5) . ?
C25 C30 1.396(5) . ?
C26 C27 1.390(5) . ?
C26 H26 0.95 . ?
C27 C28 1.397(5) . ?
C27 H27 0.95 . ?
C28 C29 1.393(5) . ?
C28 C31 1.523(5) . ?
C29 C30 1.390(5) . ?
C29 H29 0.95 . ?
C30 H30 0.95 . ?
C31 C32 1.390(5) . ?
C31 C36 1.395(5) . ?
C32 C33 1.389(5) . ?
C32 H32 0.95 . ?
C33 C34 1.396(5) . ?
C33 H33 0.95 . ?
C34 C35 1.392(5) . ?
C35 C36 1.389(5) . ?
C35 H35 0.95 . ?
C36 H36 0.95 . ?
Br3 B3 1.92(2) . ?
B3 O5 1.31(2) . ?
B3 O6 1.43(2) . ?
B3 C37 2.04(3) . ?
O5 C37 1.31(2) . ?
O6 C38 1.36(2) . ?
Br4 B4 1.92(2) . ?
B4 O7 1.31(2) . ?
B4 O8 1.43(2) . ?
B4 C40 2.03(3) . ?
O7 C40 1.32(2) . ?
O8 C41 1.36(2) . ?
C37 C38 1.388(5) . ?
C37 C42 1.394(5) . ?
C38 C39 1.390(5) . ?
C39 C40 1.396(5) . ?
C39 C70 1.527(5) . ?
C40 C41 1.390(5) . ?
C41 C42 1.390(5) . ?
C42 C43 1.525(5) . ?
C43 C44 1.389(5) . ?
C43 C48 1.396(5) . ?
C44 C45 1.391(5) . ?
C44 H44 0.95 . ?
C45 C46 1.396(5) . ?
C45 H45 0.95 . ?
C46 C47 1.390(5) . ?
C46 C49 1.521(18) . ?
C47 C48 1.390(5) . ?
C47 H47 0.95 . ?
C48 H48 0.95 . ?
C49 C50 1.387(5) . ?
C49 C54 1.393(5) . ?
C50 C51 1.389(5) . ?
C50 H50 0.95 . ?
C51 C52 1.395(5) . ?
C51 H51 0.95 . ?
C52 C53 1.389(5) . ?
C52 C55 1.520(5) 2_576 ?
C53 C54 1.389(5) . ?
C53 H53 0.95 . ?
C54 H54 0.95 . ?
C55 C56 1.388(5) . ?
C55 C60 1.393(5) . ?
C56 C57 1.389(5) . ?
C56 H56 0.95 . ?
C57 C58 1.394(5) . ?
C57 H57 0.95 . ?
C58 C59 1.390(5) . ?
C58 C61 1.516(18) . ?
C59 C60 1.389(5) . ?
C59 H59 0.95 . ?
C60 H60 0.95 . ?
C61 C62 1.386(5) . ?
C61 C66 1.393(5) . ?
C62 C63 1.389(5) . ?
C62 H62 0.95 . ?
C63 C64 1.397(5) . ?
C63 H63 0.95 . ?
C64 C65 1.390(5) . ?
C64 C67 1.524(5) . ?
C65 C66 1.390(5) . ?
C65 H65 0.95 . ?
C66 H66 0.95 . ?
C67 C68 1.388(5) . ?
C67 C72 1.393(5) . ?
C68 C69 1.389(5) . ?
C68 H68 0.95 . ?
C69 C70 1.395(5) . ?
C69 H69 0.95 . ?
C70 C71 1.390(5) . ?
C71 C72 1.388(5) . ?
C71 H71 0.95 . ?
C72 H72 0.95 . ?
